data_7717732
loop_
_publ_author_name
'Mandal, Suman'
'Lahkar, Bikash'
'Muduli, Gopendra'
'Rawat, Arushi'
'Sahu, Abhilash'
'Tsutsumi, Osamu'
'Prabusankar, Ganesan'

_publ_section_title
;
 Fluorescent zinc(II) thione and selone complexes for light-emitting
 applications.
;
_journal_name_full 'Dalton transactions (Cambridge, England : 2003)'
_journal_paper_doi 10.1039/d4dt02924k
_journal_year 2024
_chemical_formula_moiety 'C41.5 H38.5 Cl2 N4 Se2 Zn, C2 H3 N'
_chemical_formula_sum 'C43.5 H41.5 Cl2 N5 Se2 Zn'
_chemical_formula_weight 928.567
_chemical_name_systematic L6SeZnCl2
_space_group_crystal_system triclinic
_space_group_IT_number 2
_space_group_name_Hall '-P 1'
_space_group_name_H-M_alt 'P -1'
_symmetry_Int_Tables_number 2
_audit_creation_date 2024-06-23
_audit_creation_method
;
Olex2 1.5
(compiled 2024.02.16 svn.r378c4104 for OlexSys, GUI svn.r6928)
;
_audit_update_record
;
2024-10-18 deposited with the CCDC.	2024-12-02 downloaded from the CCDC.
;
_cell_angle_alpha 78.137(14)
_cell_angle_beta 76.450(14)
_cell_angle_gamma 74.168(14)
_cell_formula_units_Z 2
_cell_length_a 9.833(4)
_cell_length_b 12.903(5)
_cell_length_c 18.383(8)
_cell_measurement_reflns_used 9054
_cell_measurement_temperature 298.15
_cell_measurement_theta_max 24.91
_cell_measurement_theta_min 2.19
_cell_volume 2156.3(15)
_computing_cell_refinement 'SAINT V8.38A (Bruker, 2018)'
_computing_data_reduction 'SAINT V8.38A (Bruker, 2018)'
_computing_molecular_graphics 'Olex2 1.5 (Dolomanov et al., 2009)'
_computing_publication_material 'Olex2 1.5 (Dolomanov et al., 2009)'
_computing_structure_refinement 'olex2.refine 1.5-alpha (Bourhis et al., 2015)'
_computing_structure_solution 'SHELXT 2018/2 (Sheldrick, 2018)'
_diffrn_ambient_temperature 298.15
_diffrn_measured_fraction_theta_full 0.9990
_diffrn_measured_fraction_theta_max 0.9936
_diffrn_measurement_device_type 'Bruker D8 Venture'
_diffrn_measurement_method '\f and \w scans'
_diffrn_radiation_type 'Mo K\a'
_diffrn_radiation_wavelength 0.71073
_diffrn_reflns_av_R_equivalents 0.0518
_diffrn_reflns_av_unetI/netI 0.0437
_diffrn_reflns_Laue_measured_fraction_full 0.9990
_diffrn_reflns_Laue_measured_fraction_max 0.9936
_diffrn_reflns_limit_h_max 11
_diffrn_reflns_limit_h_min -12
_diffrn_reflns_limit_k_max 16
_diffrn_reflns_limit_k_min -16
_diffrn_reflns_limit_l_max 22
_diffrn_reflns_limit_l_min -23
_diffrn_reflns_number 41203
_diffrn_reflns_point_group_measured_fraction_full 0.9990
_diffrn_reflns_point_group_measured_fraction_max 0.9936
_diffrn_reflns_theta_full 25.2417
_diffrn_reflns_theta_max 26.55
_diffrn_reflns_theta_min 2.16
_exptl_absorpt_coefficient_mu 2.417
_exptl_absorpt_correction_T_max 0.7454
_exptl_absorpt_correction_T_min 0.6057
_exptl_absorpt_correction_type multi-scan
_exptl_absorpt_process_details
;
SADABS-2016/2 (Bruker,2016/2) was used for absorption correction.
wR2(int) was 0.1135 before and 0.0568 after correction.
The Ratio of minimum to maximum transmission is 0.8126.
The \l/2 correction factor is Not present.
;
_exptl_crystal_colour 'metallic light green'
_exptl_crystal_colour_lustre metallic
_exptl_crystal_colour_modifier light
_exptl_crystal_colour_primary green
_exptl_crystal_density_diffrn 1.430
_exptl_crystal_description plate
_exptl_crystal_F_000 940.647
_exptl_crystal_preparation Methanol
_exptl_crystal_recrystallization_method Methanol
_exptl_crystal_size_max 0.28
_exptl_crystal_size_mid 0.17
_exptl_crystal_size_min 0.17
_refine_diff_density_max 0.6936
_refine_diff_density_min -0.4552
_refine_diff_density_rms 0.0988
_refine_ls_d_res_high 0.7950
_refine_ls_d_res_low 9.4308
_refine_ls_goodness_of_fit_ref 1.0150
_refine_ls_hydrogen_treatment constr
_refine_ls_matrix_type full
_refine_ls_number_constraints 74
_refine_ls_number_parameters 492
_refine_ls_number_reflns 8945
_refine_ls_number_restraints 0
_refine_ls_restrained_S_all 1.0150
_refine_ls_R_factor_all 0.0626
_refine_ls_R_factor_gt 0.0375
_refine_ls_shift/su_max 0.0009
_refine_ls_shift/su_mean 0.0000
_refine_ls_structure_factor_coef Fsqd
_refine_ls_weighting_details 'w=1/[\s^2^(Fo^2^)+(0.0409P)^2^+0.9701P] where P=(Fo^2^+2Fc^2^)/3'
_refine_ls_weighting_scheme calc
_refine_ls_wR_factor_gt 0.0857
_refine_ls_wR_factor_ref 0.0959
_reflns_Friedel_coverage 0.0
_reflns_limit_h_max 12
_reflns_limit_h_min -11
_reflns_limit_k_max 16
_reflns_limit_k_min -15
_reflns_limit_l_max 23
_reflns_limit_l_min 0
_reflns_number_gt 6447
_reflns_number_total 8945
_reflns_threshold_expression I>=2u(I)
_cod_data_source_file d4dt02924k2.cif
_cod_data_source_block 4
_cod_database_code 7717732
_olex2_refinement_description
;
1. Others
 Fixed Sof: C20(0.75) H20a(0.75) H20b(0.75) H20c(0.75) C21(0.75) H21a(0.75)
 H21b(0.75) H21c(0.75)
2.a Ternary CH refined with riding coordinates:
 C40(H40), C19(H19)
2.b Secondary CH2 refined with riding coordinates:
 C25(H25a,H25b), C4(H4a,H4b)
2.c Aromatic/amide H refined with riding coordinates:
 C3(H3), C28(H28), C33(H33), C31(H31), C2(H2), C38(H38), C29(H29), C30(H30),
 C37(H37), C23(H23), C35(H35), C17(H17), C24(H24), C36(H36), C12(H12), C7(H7),
 C14(H14), C8(H8), C10(H10), C9(H9), C16(H16), C15(H15)
2.d Idealised Me refined as rotating group:
 C41(H41a,H41b,H41c), C42(H42a,H42b,H42c), C44(H44a,H44b,H44c), C20(H20a,H20b,
 H20c), C21(H21a,H21b,H21c)
;
_olex2_submission_special_instructions 'No special instructions were received'

loop_
_space_group_symop_id
_space_group_symop_operation_xyz
1 x,y,z
2 -x,-y,-z

loop_
_atom_site_label
_atom_site_type_symbol
_atom_site_fract_x
_atom_site_fract_y
_atom_site_fract_z
_atom_site_U_iso_or_equiv
_atom_site_adp_type
_atom_site_occupancy
_atom_site_refinement_flags_posn
_atom_site_refinement_flags_occupancy
Se2 Se 0.74860(4) 0.73562(3) 0.348759(18) 0.04979(10) Uani 1.000000 . .
Se1 Se 0.81916(3) 0.46453(2) 0.26446(2) 0.05284(11) Uani 1.000000 . .
Zn1 Zn 0.67721(4) 0.65674(3) 0.25375(2) 0.04594(11) Uani 1.000000 . .
Cl2 Cl 0.73762(13) 0.75327(8) 0.13915(5) 0.0772(3) Uani 1.000000 . .
Cl1 Cl 0.44162(10) 0.65555(8) 0.28716(7) 0.0799(3) Uani 1.000000 . .
N2 N 0.5874(3) 0.3947(2) 0.23268(15) 0.0488(6) Uani 1.000000 . .
N4 N 0.6456(3) 0.9477(2) 0.26675(17) 0.0531(7) Uani 1.000000 . .
N1 N 0.6166(3) 0.3365(2) 0.34861(16) 0.0553(7) Uani 1.000000 . .
N3 N 0.8676(3) 0.9198(2) 0.27623(18) 0.0599(8) Uani 1.000000 . .
C1 C 0.6656(3) 0.3964(2) 0.28344(18) 0.0435(7) Uani 1.000000 . .
C22 C 0.7542(3) 0.8736(2) 0.29429(18) 0.0448(7) Uani 1.000000 . .
C27 C 0.3261(3) 1.0791(2) 0.33546(19) 0.0478(8) Uani 1.000000 . .
C26 C 0.3856(3) 1.0316(2) 0.2685(2) 0.0484(8) Uani 1.000000 . .
C39 C 0.3311(3) 1.0772(3) 0.20166(19) 0.0491(8) Uani 1.000000 . .
C32 C 0.2092(3) 1.1738(2) 0.33566(19) 0.0489(8) Uani 1.000000 . .
C3 C 0.4873(4) 0.3341(3) 0.2672(2) 0.0607(9) Uani 1.000000 . .
H3 H 0.4188(4) 0.3213(3) 0.2450(2) 0.0729(11) Uiso 1.000000 R .
C25 C 0.5029(3) 0.9278(3) 0.2706(2) 0.0580(9) Uani 1.000000 . .
H25a H 0.5072(3) 0.8919(3) 0.2284(2) 0.0696(11) Uiso 1.000000 R .
H25b H 0.4790(3) 0.8793(3) 0.3170(2) 0.0696(11) Uiso 1.000000 R .
C34 C 0.2105(3) 1.1707(3) 0.20315(19) 0.0502(8) Uani 1.000000 . .
C28 C 0.3768(4) 1.0367(3) 0.4048(2) 0.0637(10) Uani 1.000000 . .
H28 H 0.4522(4) 0.9750(3) 0.4071(2) 0.0764(12) Uiso 1.000000 R .
C33 C 0.1548(3) 1.2161(3) 0.2695(2) 0.0546(8) Uani 1.000000 . .
H33 H 0.0781(3) 1.2772(3) 0.2697(2) 0.0655(10) Uiso 1.000000 R .
C31 C 0.1491(4) 1.2208(3) 0.4035(2) 0.0651(10) Uani 1.000000 . .
H31 H 0.0723(4) 1.2818(3) 0.4034(2) 0.0781(12) Uiso 1.000000 R .
C2 C 0.5065(4) 0.2977(3) 0.3377(2) 0.0676(10) Uani 1.000000 . .
H2 H 0.4548(4) 0.2536(3) 0.3736(2) 0.0811(12) Uiso 1.000000 R .
C38 C 0.3872(4) 1.0359(3) 0.1309(2) 0.0672(10) Uani 1.000000 . .
H38 H 0.4675(4) 0.9777(3) 0.1272(2) 0.0806(12) Uiso 1.000000 R .
C4 C 0.6018(4) 0.4549(3) 0.15549(19) 0.0604(9) Uani 1.000000 . .
H4a H 0.7028(4) 0.4512(3) 0.13435(19) 0.0724(11) Uiso 1.000000 R .
H4b H 0.5529(4) 0.5309(3) 0.15690(19) 0.0724(11) Uiso 1.000000 R .
C29 C 0.3164(5) 1.0854(4) 0.4679(2) 0.0778(12) Uani 1.000000 . .
H29 H 0.3523(5) 1.0561(4) 0.5122(2) 0.0933(14) Uiso 1.000000 R .
C18 C 0.3928(4) 0.4569(3) 0.0963(2) 0.0608(9) Uani 1.000000 . .
C5 C 0.5376(4) 0.4081(3) 0.1047(2) 0.0603(9) Uani 1.000000 . .
C11 C 0.5641(5) 0.2836(4) 0.0151(2) 0.0711(11) Uani 1.000000 . .
C6 C 0.6206(4) 0.3219(3) 0.0674(2) 0.0620(9) Uani 1.000000 . .
C30 C 0.2017(5) 1.1782(4) 0.4680(2) 0.0785(12) Uani 1.000000 . .
H30 H 0.1624(5) 1.2101(4) 0.5116(2) 0.0942(14) Uiso 1.000000 R .
C40 C 1.0144(4) 0.8660(3) 0.2920(3) 0.0718(11) Uani 1.000000 . .
H40 H 1.0142(4) 0.7914(3) 0.3175(3) 0.0861(13) Uiso 1.000000 R .
C37 C 0.3252(5) 1.0803(4) 0.0692(2) 0.0818(12) Uani 1.000000 . .
H37 H 0.3631(5) 1.0515(4) 0.0243(2) 0.0982(15) Uiso 1.000000 R .
C23 C 0.8295(4) 1.0222(3) 0.2365(3) 0.0884(15) Uani 1.000000 . .
H23 H 0.8886(4) 1.0708(3) 0.2173(3) 0.1061(17) Uiso 1.000000 R .
C35 C 0.1494(4) 1.2131(3) 0.1368(2) 0.0696(11) Uani 1.000000 . .
H35 H 0.0700(4) 1.2721(3) 0.1378(2) 0.0835(13) Uiso 1.000000 R .
C17 C 0.2977(5) 0.5384(3) 0.1384(2) 0.0724(11) Uani 1.000000 . .
H17 H 0.3313(5) 0.5643(3) 0.1728(2) 0.0869(13) Uiso 1.000000 R .
C24 C 0.6925(4) 1.0396(3) 0.2302(3) 0.0790(13) Uani 1.000000 . .
H24 H 0.6386(4) 1.1022(3) 0.2056(3) 0.0947(15) Uiso 1.000000 R .
C36 C 0.2054(5) 1.1686(4) 0.0723(2) 0.0837(13) Uani 1.000000 . .
H36 H 0.1638(5) 1.1972(4) 0.0297(2) 0.1004(15) Uiso 1.000000 R .
C19 C 0.6725(5) 0.3146(4) 0.4202(2) 0.0879(14) Uani 1.000000 . .
H19 H 0.7351(5) 0.3637(4) 0.4165(2) 0.1055(17) Uiso 1.000000 R .
C13 C 0.3373(4) 0.4189(4) 0.0432(2) 0.0695(11) Uani 1.000000 . .
C12 C 0.4259(5) 0.3344(4) 0.0039(2) 0.0772(12) Uani 1.000000 . .
H12 H 0.3898(5) 0.3118(4) -0.0312(2) 0.0926(14) Uiso 1.000000 R .
C7 C 0.7621(5) 0.2653(4) 0.0795(2) 0.0767(11) Uani 1.000000 . .
H7 H 0.8035(5) 0.2873(4) 0.1126(2) 0.0921(14) Uiso 1.000000 R .
C41 C 1.1207(5) 0.8601(4) 0.2174(3) 0.1018(16) Uani 1.000000 . .
H41a H 1.088(2) 0.826(3) 0.1850(8) 0.153(2) Uiso 1.000000 GR .
H41b H 1.128(3) 0.9324(5) 0.1933(10) 0.153(2) Uiso 1.000000 GR .
H41c H 1.2135(11) 0.818(3) 0.2267(4) 0.153(2) Uiso 1.000000 GR .
C42 C 1.0539(5) 0.9254(4) 0.3444(3) 0.0993(15) Uani 1.000000 . .
H42a H 1.059(4) 0.9976(11) 0.3194(8) 0.149(2) Uiso 1.000000 GR .
H42b H 0.982(2) 0.930(3) 0.3897(9) 0.149(2) Uiso 1.000000 GR .
H42c H 1.1455(18) 0.8864(16) 0.3571(16) 0.149(2) Uiso 1.000000 GR .
C14 C 0.1903(5) 0.4666(4) 0.0357(3) 0.0878(14) Uani 1.000000 . .
H14 H 0.1527(5) 0.4444(4) 0.0012(3) 0.1053(17) Uiso 1.000000 R .
C43 C 0.8734(6) 0.4271(5) 0.5672(4) 0.1151(19) Uani 1.000000 . .
C8 C 0.8362(6) 0.1795(4) 0.0430(3) 0.0996(15) Uani 1.000000 . .
H8 H 0.9273(6) 0.1426(4) 0.0523(3) 0.1196(18) Uiso 1.000000 R .
C10 C 0.6482(7) 0.1949(4) -0.0220(3) 0.0948(15) Uani 1.000000 . .
H10 H 0.6110(7) 0.1715(4) -0.0561(3) 0.1137(18) Uiso 1.000000 R .
C9 C 0.7780(7) 0.1447(5) -0.0091(3) 0.1071(17) Uani 1.000000 . .
H9 H 0.8317(7) 0.0866(5) -0.0342(3) 0.129(2) Uiso 1.000000 R .
C16 C 0.1583(5) 0.5788(4) 0.1291(3) 0.0935(14) Uani 1.000000 . .
H16 H 0.0977(5) 0.6312(4) 0.1576(3) 0.1122(17) Uiso 1.000000 R .
C44 C 0.8630(6) 0.4733(4) 0.6325(3) 0.1142(18) Uani 1.000000 . .
H44a H 0.792(3) 0.5412(17) 0.6316(12) 0.171(3) Uiso 1.000000 GR .
H44b H 0.836(4) 0.4241(15) 0.6771(3) 0.171(3) Uiso 1.000000 GR .
H44c H 0.9545(13) 0.486(3) 0.6331(13) 0.171(3) Uiso 1.000000 GR .
C15 C 0.1060(6) 0.5422(5) 0.0770(4) 0.1032(17) Uani 1.000000 . .
H15 H 0.0110(6) 0.5709(5) 0.0711(4) 0.124(2) Uiso 1.000000 R .
N5 N 0.8856(7) 0.3861(7) 0.5182(4) 0.197(3) Uani 1.000000 . .
C20 C 0.7618(8) 0.1969(5) 0.4286(4) 0.123(3) Uani 0.750000 . P
H20a H 0.7004(14) 0.1481(5) 0.434(3) 0.184(4) Uiso 0.750000 GR P
H20b H 0.835(4) 0.1866(14) 0.3842(15) 0.184(4) Uiso 0.750000 GR P
H20c H 0.806(5) 0.1822(16) 0.472(2) 0.184(4) Uiso 0.750000 GR P
C21 C 0.5528(8) 0.3342(9) 0.4845(3) 0.162(4) Uani 0.750000 . P
H21a H 0.500(5) 0.4087(18) 0.477(2) 0.244(6) Uiso 0.750000 GR P
H21b H 0.490(5) 0.287(5) 0.488(3) 0.244(6) Uiso 0.750000 GR P
H21c H 0.5900(9) 0.320(6) 0.5303(7) 0.244(6) Uiso 0.750000 GR P

loop_
_atom_site_aniso_label
_atom_site_aniso_U_11
_atom_site_aniso_U_22
_atom_site_aniso_U_33
_atom_site_aniso_U_12
_atom_site_aniso_U_13
_atom_site_aniso_U_23
Se2 0.0621(2) 0.04644(19) 0.0495(2) -0.02255(16) -0.02073(16) -0.00170(14)
Se1 0.04174(18) 0.03707(17) 0.0830(3) -0.00945(13) -0.02141(17) -0.00524(16)
Zn1 0.0470(2) 0.03730(19) 0.0584(2) -0.00971(15) -0.01781(17) -0.00969(16)
Cl2 0.1123(9) 0.0632(6) 0.0480(5) -0.0086(6) -0.0161(5) -0.0056(4)
Cl1 0.0451(5) 0.0718(6) 0.1342(9) -0.0129(4) -0.0235(5) -0.0343(6)
N2 0.0533(16) 0.0497(15) 0.0523(16) -0.0240(13) -0.0113(13) -0.0100(12)
N4 0.0375(14) 0.0360(14) 0.084(2) -0.0081(11) -0.0086(14) -0.0088(13)
N1 0.0599(18) 0.0537(16) 0.0555(17) -0.0207(14) -0.0130(14) -0.0031(13)
N3 0.0430(16) 0.0429(15) 0.095(2) -0.0147(12) -0.0174(15) -0.0012(15)
C1 0.0463(18) 0.0334(15) 0.0529(19) -0.0106(13) -0.0103(15) -0.0085(14)
C22 0.0419(17) 0.0383(16) 0.058(2) -0.0119(14) -0.0080(15) -0.0142(14)
C27 0.0413(17) 0.0429(17) 0.063(2) -0.0161(14) -0.0143(15) -0.0041(15)
C26 0.0376(17) 0.0378(16) 0.071(2) -0.0109(13) -0.0091(16) -0.0101(16)
C39 0.0409(17) 0.0452(18) 0.062(2) -0.0158(14) -0.0022(16) -0.0123(16)
C32 0.0437(18) 0.0412(17) 0.063(2) -0.0135(14) -0.0071(16) -0.0105(15)
C3 0.062(2) 0.061(2) 0.071(2) -0.0328(18) -0.0136(19) -0.0109(19)
C25 0.0433(18) 0.0400(18) 0.093(3) -0.0099(14) -0.0155(18) -0.0123(17)
C34 0.0461(18) 0.0471(18) 0.058(2) -0.0155(15) -0.0106(16) -0.0030(16)
C28 0.060(2) 0.061(2) 0.072(3) -0.0210(18) -0.023(2) 0.004(2)
C33 0.0414(18) 0.0398(17) 0.077(2) -0.0020(14) -0.0121(17) -0.0060(17)
C31 0.057(2) 0.061(2) 0.078(3) -0.0152(18) 0.000(2) -0.025(2)
C2 0.072(3) 0.066(2) 0.071(3) -0.039(2) -0.013(2) 0.005(2)
C38 0.060(2) 0.065(2) 0.078(3) -0.0222(19) 0.002(2) -0.021(2)
C4 0.066(2) 0.070(2) 0.055(2) -0.0326(19) -0.0171(18) -0.0029(18)
C29 0.082(3) 0.097(3) 0.064(3) -0.042(3) -0.025(2) 0.006(2)
C18 0.063(2) 0.074(2) 0.052(2) -0.034(2) -0.0131(18) 0.0020(18)
C5 0.072(3) 0.064(2) 0.054(2) -0.032(2) -0.0151(18) -0.0051(18)
C11 0.078(3) 0.084(3) 0.062(2) -0.042(2) -0.010(2) -0.008(2)
C6 0.066(2) 0.076(3) 0.050(2) -0.035(2) -0.0068(18) -0.0059(19)
C30 0.081(3) 0.101(3) 0.065(3) -0.040(3) -0.001(2) -0.028(2)
C40 0.046(2) 0.056(2) 0.115(3) -0.0154(17) -0.028(2) 0.002(2)
C37 0.089(3) 0.101(3) 0.063(3) -0.044(3) 0.006(2) -0.023(2)
C23 0.051(2) 0.049(2) 0.157(4) -0.0226(18) -0.022(3) 0.020(2)
C35 0.060(2) 0.074(3) 0.072(3) -0.020(2) -0.020(2) 0.007(2)
C17 0.074(3) 0.069(3) 0.080(3) -0.029(2) -0.018(2) -0.006(2)
C24 0.056(2) 0.0397(19) 0.135(4) -0.0146(17) -0.024(2) 0.013(2)
C36 0.093(3) 0.104(4) 0.060(3) -0.045(3) -0.019(2) 0.009(2)
C19 0.098(3) 0.117(4) 0.063(3) -0.058(3) -0.032(2) 0.018(2)
C13 0.074(3) 0.090(3) 0.057(2) -0.045(2) -0.021(2) 0.006(2)
C12 0.097(3) 0.093(3) 0.060(2) -0.050(3) -0.019(2) -0.012(2)
C7 0.077(3) 0.078(3) 0.079(3) -0.032(2) -0.018(2) 0.000(2)
C41 0.052(3) 0.112(4) 0.135(4) -0.001(2) -0.012(3) -0.035(3)
C42 0.090(3) 0.124(4) 0.102(4) -0.053(3) -0.033(3) -0.005(3)
C14 0.093(4) 0.099(4) 0.088(3) -0.052(3) -0.046(3) 0.021(3)
C43 0.082(4) 0.141(5) 0.130(5) -0.026(3) 0.003(3) -0.064(4)
C8 0.097(4) 0.075(3) 0.122(4) -0.019(3) -0.019(3) -0.006(3)
C10 0.121(4) 0.096(4) 0.082(3) -0.047(3) -0.004(3) -0.033(3)
C9 0.129(5) 0.089(4) 0.109(4) -0.034(4) -0.008(4) -0.031(3)
C16 0.078(3) 0.075(3) 0.126(4) -0.018(2) -0.020(3) -0.011(3)
C44 0.104(4) 0.096(4) 0.142(5) -0.027(3) 0.004(4) -0.042(4)
C15 0.082(4) 0.092(4) 0.141(5) -0.033(3) -0.051(3) 0.019(3)
N5 0.133(5) 0.304(10) 0.187(7) -0.050(6) -0.008(5) -0.141(7)
C20 0.152(7) 0.084(4) 0.149(7) -0.037(4) -0.110(6) 0.046(4)
C21 0.113(6) 0.362(14) 0.040(3) -0.096(8) 0.002(4) -0.057(6)

loop_
_atom_type_symbol
_atom_type_scat_dispersion_real
_atom_type_scat_dispersion_imag
_atom_type_scat_Cromer_Mann_a1
_atom_type_scat_Cromer_Mann_a2
_atom_type_scat_Cromer_Mann_a3
_atom_type_scat_Cromer_Mann_a4
_atom_type_scat_Cromer_Mann_b1
_atom_type_scat_Cromer_Mann_b2
_atom_type_scat_Cromer_Mann_b3
_atom_type_scat_Cromer_Mann_b4
_atom_type_scat_Cromer_Mann_c
_atom_type_scat_source
_atom_type_scat_dispersion_source
C 0.00313 0.00162 2.31000 1.02000 1.58860 0.86500 20.84390 10.20750 0.56870 51.65120 0.21560 'International Tables Volume C Table 6.1.1.4 (pp. 500-502)' 'Brennan, Cowan, Rev. Sci. Instrum., 1992, 63, 850'
Cl 0.14908 0.15974 11.46040 7.19640 6.25560 1.64550 0.01040 1.16620 18.51940 47.77840 -9.55740 'International Tables Volume C Table 6.1.1.4 (pp. 500-502)' 'Brennan, Cowan, Rev. Sci. Instrum., 1992, 63, 850'
H 0.00000 0.00000 0.49300 0.32291 0.14019 0.04081 10.51090 26.12570 3.14236 57.79970 0.00304 'International Tables Volume C Table 6.1.1.4 (pp. 500-502)' 'Brennan, Cowan, Rev. Sci. Instrum., 1992, 63, 850'
N 0.00612 0.00332 12.21260 3.13220 2.01250 1.16630 0.00570 9.89330 28.99750 0.58260 -11.52900 'International Tables Volume C Table 6.1.1.4 (pp. 500-502)' 'Brennan, Cowan, Rev. Sci. Instrum., 1992, 63, 850'
Se -0.09313 2.23705 17.00060 5.81960 3.97310 4.35430 2.40980 0.27260 15.23720 43.81630 2.84090 'International Tables Volume C Table 6.1.1.4 (pp. 500-502)' 'Brennan, Cowan, Rev. Sci. Instrum., 1992, 63, 850'
Zn 0.29151 1.43825 14.07430 7.03180 5.16520 2.41000 3.26550 0.23330 10.31630 58.70970 1.30410 'International Tables Volume C Table 6.1.1.4 (pp. 500-502)' 'Brennan, Cowan, Rev. Sci. Instrum., 1992, 63, 850'

loop_
_geom_angle_atom_site_label_1
_geom_angle_atom_site_label_2
_geom_angle_atom_site_label_3
_geom_angle
_geom_angle_site_symmetry_1
_geom_angle_site_symmetry_3
_geom_angle_publ_flag
C22 Se2 Zn1 99.20(9) . . ?
C1 Se1 Zn1 98.12(9) . . ?
Se1 Zn1 Se2 104.261(17) . . ?
Cl2 Zn1 Se2 107.40(3) . . ?
Cl2 Zn1 Se1 112.45(3) . . ?
Cl1 Zn1 Se2 110.06(3) . . ?
Cl1 Zn1 Se1 107.99(3) . . ?
Cl1 Zn1 Cl2 114.21(5) . . ?
C3 N2 C1 108.8(3) . . ?
C4 N2 C1 124.4(3) . . ?
C4 N2 C3 126.6(3) . . ?
C25 N4 C22 124.2(3) . . ?
C24 N4 C22 109.3(3) . . ?
C24 N4 C25 126.3(3) . . ?
C2 N1 C1 108.5(3) . . ?
C19 N1 C1 126.0(3) . . ?
C19 N1 C2 125.5(3) . . ?
C40 N3 C22 125.7(3) . . ?
C23 N3 C22 109.3(3) . . ?
C23 N3 C40 124.9(3) . . ?
N2 C1 Se1 125.9(2) . . ?
N1 C1 Se1 127.0(2) . . ?
N1 C1 N2 107.1(3) . . ?
N4 C22 Se2 127.0(2) . . ?
N3 C22 Se2 126.5(2) . . ?
N3 C22 N4 106.5(3) . . ?
C32 C27 C26 120.0(3) . . ?
C28 C27 C26 123.1(3) . . ?
C28 C27 C32 116.8(3) . . ?
C39 C26 C27 120.5(3) . . ?
C25 C26 C27 119.2(3) . . ?
C25 C26 C39 120.1(3) . . ?
C34 C39 C26 118.9(3) . . ?
C38 C39 C26 124.1(3) . . ?
C38 C39 C34 116.9(3) . . ?
C33 C32 C27 118.5(3) . . ?
C31 C32 C27 119.8(3) . . ?
C31 C32 C33 121.7(3) . . ?
H3 C3 N2 126.26(19) . . ?
C2 C3 N2 107.5(3) . . ?
C2 C3 H3 126.3(2) . . ?
C26 C25 N4 112.6(2) . . ?
H25a C25 N4 109.08(18) . . ?
H25a C25 C26 109.08(19) . . ?
H25b C25 N4 109.08(18) . . ?
H25b C25 C26 109.08(19) . . ?
H25b C25 H25a 107.8 . . ?
C33 C34 C39 119.3(3) . . ?
C35 C34 C39 119.1(3) . . ?
C35 C34 C33 121.6(3) . . ?
H28 C28 C27 119.5(2) . . ?
C29 C28 C27 121.1(4) . . ?
C29 C28 H28 119.5(2) . . ?
C34 C33 C32 122.6(3) . . ?
H33 C33 C32 118.69(19) . . ?
H33 C33 C34 118.69(19) . . ?
H31 C31 C32 119.3(2) . . ?
C30 C31 C32 121.3(4) . . ?
C30 C31 H31 119.3(3) . . ?
C3 C2 N1 108.1(3) . . ?
H2 C2 N1 125.9(2) . . ?
H2 C2 C3 125.9(2) . . ?
H38 C38 C39 119.3(2) . . ?
C37 C38 C39 121.3(4) . . ?
C37 C38 H38 119.3(3) . . ?
H4a C4 N2 109.37(18) . . ?
H4b C4 N2 109.37(19) . . ?
H4b C4 H4a 108.0 . . ?
C5 C4 N2 111.3(3) . . ?
C5 C4 H4a 109.4(2) . . ?
C5 C4 H4b 109.4(2) . . ?
H29 C29 C28 119.0(2) . . ?
C30 C29 C28 122.0(4) . . ?
C30 C29 H29 119.0(3) . . ?
C17 C18 C5 124.4(3) . . ?
C13 C18 C5 117.6(4) . . ?
C13 C18 C17 118.0(4) . . ?
C18 C5 C4 118.0(3) . . ?
C6 C5 C4 120.3(3) . . ?
C6 C5 C18 121.7(3) . . ?
C12 C11 C6 118.1(4) . . ?
C10 C11 C6 120.1(4) . . ?
C10 C11 C12 121.8(4) . . ?
C11 C6 C5 120.3(4) . . ?
C7 C6 C5 123.0(4) . . ?
C7 C6 C11 116.7(4) . . ?
C29 C30 C31 119.0(4) . . ?
H30 C30 C31 120.5(3) . . ?
H30 C30 C29 120.5(3) . . ?
H40 C40 N3 108.21(17) . . ?
C41 C40 N3 108.9(3) . . ?
C41 C40 H40 108.2(2) . . ?
C42 C40 N3 110.6(3) . . ?
C42 C40 H40 108.2(2) . . ?
C42 C40 C41 112.5(4) . . ?
H37 C37 C38 119.5(3) . . ?
C36 C37 C38 121.0(4) . . ?
C36 C37 H37 119.5(3) . . ?
H23 C23 N3 126.20(19) . . ?
C24 C23 N3 107.6(3) . . ?
C24 C23 H23 126.2(2) . . ?
H35 C35 C34 119.5(2) . . ?
C36 C35 C34 121.0(4) . . ?
C36 C35 H35 119.5(3) . . ?
H17 C17 C18 119.5(2) . . ?
C16 C17 C18 121.1(4) . . ?
C16 C17 H17 119.5(3) . . ?
C23 C24 N4 107.3(3) . . ?
H24 C24 N4 126.36(19) . . ?
H24 C24 C23 126.4(2) . . ?
C35 C36 C37 120.6(4) . . ?
H36 C36 C37 119.7(3) . . ?
H36 C36 C35 119.7(3) . . ?
H19 C19 N1 108.9(2) . . ?
C20 C19 N1 107.6(4) . . ?
C20 C19 H19 108.9(3) . . ?
C21 C19 N1 110.2(4) . . ?
C21 C19 H19 108.9(4) . . ?
C21 C19 C20 112.2(6) . . ?
C12 C13 C18 119.4(4) . . ?
C14 C13 C18 117.6(4) . . ?
C14 C13 C12 122.9(4) . . ?
C13 C12 C11 122.7(4) . . ?
H12 C12 C11 118.6(2) . . ?
H12 C12 C13 118.6(2) . . ?
H7 C7 C6 119.9(2) . . ?
C8 C7 C6 120.2(4) . . ?
C8 C7 H7 119.9(3) . . ?
H41a C41 C40 109.5 . . ?
H41b C41 C40 109.5 . . ?
H41b C41 H41a 109.5 . . ?
H41c C41 C40 109.5 . . ?
H41c C41 H41a 109.5 . . ?
H41c C41 H41b 109.5 . . ?
H42a C42 C40 109.5 . . ?
H42b C42 C40 109.5 . . ?
H42b C42 H42a 109.5 . . ?
H42c C42 C40 109.5 . . ?
H42c C42 H42a 109.5 . . ?
H42c C42 H42b 109.5 . . ?
H14 C14 C13 119.1(3) . . ?
C15 C14 C13 121.7(4) . . ?
C15 C14 H14 119.1(3) . . ?
N5 C43 C44 176.3(9) . . ?
H8 C8 C7 119.1(3) . . ?
C9 C8 C7 121.7(5) . . ?
C9 C8 H8 119.1(3) . . ?
H10 C10 C11 119.3(3) . . ?
C9 C10 C11 121.4(5) . . ?
C9 C10 H10 119.3(3) . . ?
C10 C9 C8 119.9(5) . . ?
H9 C9 C8 120.0(3) . . ?
H9 C9 C10 120.0(3) . . ?
H16 C16 C17 119.8(3) . . ?
C15 C16 C17 120.5(5) . . ?
C15 C16 H16 119.8(3) . . ?
H44a C44 C43 109.5 . . ?
H44b C44 C43 109.5 . . ?
H44b C44 H44a 109.5 . . ?
H44c C44 C43 109.5 . . ?
H44c C44 H44a 109.5 . . ?
H44c C44 H44b 109.5 . . ?
C16 C15 C14 121.1(5) . . ?
H15 C15 C14 119.5(3) . . ?
H15 C15 C16 119.5(3) . . ?
H20a C20 C19 109.5 . . ?
H20b C20 C19 109.5 . . ?
H20b C20 H20a 109.5 . . ?
H20c C20 C19 109.5 . . ?
H20c C20 H20a 109.5 . . ?
H20c C20 H20b 109.5 . . ?
H21a C21 C19 109.5 . . ?
H21b C21 C19 109.5 . . ?
H21b C21 H21a 109.5 . . ?
H21c C21 C19 109.5 . . ?
H21c C21 H21a 109.5 . . ?
H21c C21 H21b 109.5 . . ?

loop_
_geom_bond_atom_site_label_1
_geom_bond_atom_site_label_2
_geom_bond_distance
_geom_bond_site_symmetry_2
_geom_bond_publ_flag
Se2 Zn1 2.5049(8) . ?
Se2 C22 1.863(3) . ?
Se1 Zn1 2.4854(10) . ?
Se1 C1 1.878(3) . ?
Zn1 Cl2 2.2541(12) . ?
Zn1 Cl1 2.2567(13) . ?
N2 C1 1.348(4) . ?
N2 C3 1.381(4) . ?
N2 C4 1.466(4) . ?
N4 C22 1.345(4) . ?
N4 C25 1.477(4) . ?
N4 C24 1.378(4) . ?
N1 C1 1.348(4) . ?
N1 C2 1.379(4) . ?
N1 C19 1.489(5) . ?
N3 C22 1.348(4) . ?
N3 C40 1.489(4) . ?
N3 C23 1.372(4) . ?
C27 C26 1.418(5) . ?
C27 C32 1.431(4) . ?
C27 C28 1.427(5) . ?
C26 C39 1.407(5) . ?
C26 C25 1.511(4) . ?
C39 C34 1.442(4) . ?
C39 C38 1.438(5) . ?
C32 C33 1.391(5) . ?
C32 C31 1.429(5) . ?
C3 H3 0.9300 . ?
C3 C2 1.324(5) . ?
C25 H25a 0.9700 . ?
C25 H25b 0.9700 . ?
C34 C33 1.393(5) . ?
C34 C35 1.427(5) . ?
C28 H28 0.9300 . ?
C28 C29 1.366(6) . ?
C33 H33 0.9300 . ?
C31 H31 0.9300 . ?
C31 C30 1.356(6) . ?
C2 H2 0.9300 . ?
C38 H38 0.9300 . ?
C38 C37 1.361(6) . ?
C4 H4a 0.9700 . ?
C4 H4b 0.9700 . ?
C4 C5 1.532(5) . ?
C29 H29 0.9300 . ?
C29 C30 1.404(6) . ?
C18 C5 1.422(5) . ?
C18 C17 1.428(5) . ?
C18 C13 1.443(5) . ?
C5 C6 1.390(5) . ?
C11 C6 1.440(5) . ?
C11 C12 1.381(6) . ?
C11 C10 1.413(6) . ?
C6 C7 1.430(5) . ?
C30 H30 0.9300 . ?
C40 H40 0.9800 . ?
C40 C41 1.520(6) . ?
C40 C42 1.517(6) . ?
C37 H37 0.9300 . ?
C37 C36 1.397(6) . ?
C23 H23 0.9300 . ?
C23 C24 1.332(5) . ?
C35 H35 0.9300 . ?
C35 C36 1.357(6) . ?
C17 H17 0.9300 . ?
C17 C16 1.365(6) . ?
C24 H24 0.9300 . ?
C36 H36 0.9300 . ?
C19 H19 0.9800 . ?
C19 C20 1.530(8) . ?
C19 C21 1.468(7) . ?
C13 C12 1.408(6) . ?
C13 C14 1.436(6) . ?
C12 H12 0.9300 . ?
C7 H7 0.9300 . ?
C7 C8 1.357(6) . ?
C41 H41a 0.9600 . ?
C41 H41b 0.9600 . ?
C41 H41c 0.9600 . ?
C42 H42a 0.9600 . ?
C42 H42b 0.9600 . ?
C42 H42c 0.9600 . ?
C14 H14 0.9300 . ?
C14 C15 1.335(7) . ?
C43 C44 1.419(7) . ?
C43 N5 1.103(7) . ?
C8 H8 0.9300 . ?
C8 C9 1.422(7) . ?
C10 H10 0.9300 . ?
C10 C9 1.316(7) . ?
C9 H9 0.9300 . ?
C16 H16 0.9300 . ?
C16 C15 1.398(7) . ?
C44 H44a 0.9600 . ?
C44 H44b 0.9600 . ?
C44 H44c 0.9600 . ?
C15 H15 0.9300 . ?
C20 H20a 0.9600 . ?
C20 H20b 0.9600 . ?
C20 H20c 0.9600 . ?
C21 H21a 0.9600 . ?
C21 H21b 0.9600 . ?
C21 H21c 0.9600 . ?

loop_
_geom_torsion_atom_site_label_1
_geom_torsion_atom_site_label_2
_geom_torsion_atom_site_label_3
_geom_torsion_atom_site_label_4
_geom_torsion
_geom_torsion_site_symmetry_1
_geom_torsion_site_symmetry_2
_geom_torsion_site_symmetry_3
_geom_torsion_site_symmetry_4
_geom_torsion_publ_flag
Se2 C22 N4 C25 -4.8(4) . . . . ?
Se2 C22 N4 C24 179.8(3) . . . . ?
Se2 C22 N3 C40 4.4(4) . . . . ?
Se2 C22 N3 C23 -179.5(4) . . . . ?
Se1 C1 N2 C3 178.3(3) . . . . ?
Se1 C1 N2 C4 -5.9(3) . . . . ?
Se1 C1 N1 C2 -177.5(3) . . . . ?
Se1 C1 N1 C19 1.9(4) . . . . ?
N2 C1 N1 C2 -0.2(3) . . . . ?
N2 C1 N1 C19 179.3(3) . . . . ?
N2 C3 C2 N1 1.1(3) . . . . ?
N2 C4 C5 C18 94.5(3) . . . . ?
N2 C4 C5 C6 -86.6(3) . . . . ?
N4 C22 N3 C40 -177.0(3) . . . . ?
N4 C22 N3 C23 -0.8(4) . . . . ?
N4 C25 C26 C27 -79.6(3) . . . . ?
N4 C25 C26 C39 103.7(3) . . . . ?
N4 C24 C23 N3 0.4(4) . . . . ?
C27 C26 C39 C34 -2.2(3) . . . . ?
C27 C26 C39 C38 178.4(3) . . . . ?
C27 C32 C33 C34 -0.7(3) . . . . ?
C27 C32 C31 C30 0.8(4) . . . . ?
C27 C28 C29 C30 0.4(4) . . . . ?
C26 C39 C34 C33 2.6(3) . . . . ?
C26 C39 C34 C35 -176.3(3) . . . . ?
C26 C39 C38 C37 176.7(3) . . . . ?
C39 C34 C33 C32 -1.2(4) . . . . ?
C39 C34 C35 C36 -1.7(4) . . . . ?
C39 C38 C37 C36 0.7(4) . . . . ?
C32 C33 C34 C35 177.6(3) . . . . ?
C32 C31 C30 C29 -0.8(4) . . . . ?
C34 C35 C36 C37 -0.4(4) . . . . ?
C28 C29 C30 C31 0.2(4) . . . . ?
C38 C37 C36 C35 0.9(5) . . . . ?
C4 C5 C18 C17 -7.4(4) . . . . ?
C4 C5 C18 C13 174.6(3) . . . . ?
C4 C5 C6 C11 -175.1(3) . . . . ?
C4 C5 C6 C7 6.5(4) . . . . ?
C18 C5 C6 C11 3.8(4) . . . . ?
C18 C5 C6 C7 -174.6(3) . . . . ?
C18 C17 C16 C15 -0.9(5) . . . . ?
C18 C13 C12 C11 1.6(4) . . . . ?
C18 C13 C14 C15 -1.2(4) . . . . ?
C5 C6 C11 C12 -0.5(4) . . . . ?
C5 C6 C11 C10 -179.1(4) . . . . ?
C5 C6 C7 C8 178.0(4) . . . . ?
C11 C6 C7 C8 -0.4(4) . . . . ?
C11 C12 C13 C14 -175.5(4) . . . . ?
C11 C10 C9 C8 0.1(6) . . . . ?
C6 C7 C8 C9 1.3(5) . . . . ?
C17 C16 C15 C14 0.4(5) . . . . ?
C13 C14 C15 C16 0.6(5) . . . . ?
C7 C8 C9 C10 -1.2(6) . . . . ?
